data_7250274
loop_
_publ_author_name
'Panova, Elizaveta V.'
'Voronina, Julia K.'
'Azizova, Asmet N.'
'Tutar, \"Omer Faruk'
'Mahmoudi, Ghodrat'
'Safin, Damir A.'

_publ_section_title
;
 Polymorphism phenomenon of the naphthyl-containing N-salicylidenaniline
 derivative: syntheses, crystal structures, optical properties, and
 theoretical calculations
;
_journal_issue 21
_journal_name_full CrystEngComm
_journal_page_first 3502
_journal_page_last 3516
_journal_paper_doi 10.1039/D5CE00191A
_journal_volume 27
_journal_year 2025
_chemical_formula_moiety 'C18 H15 N O2'
_chemical_formula_sum 'C18 H15 N O2'
_chemical_formula_weight 277.31
_space_group_crystal_system monoclinic
_space_group_IT_number 14
_space_group_name_Hall '-P 2ybc'
_space_group_name_H-M_alt 'P 1 21/c 1'
_atom_sites_solution_hydrogens mixed
_audit_creation_date 2024-05-29
_audit_creation_method
;
Olex2 1.5
(compiled 2024.02.16 svn.r378c4104 for OlexSys, GUI svn.r6928)
;
_audit_update_record
;
2025-02-01 deposited with the CCDC.	2025-04-09 downloaded from the CCDC.
;
_cell_angle_alpha 90
_cell_angle_beta 102.450(6)
_cell_angle_gamma 90
_cell_formula_units_Z 4
_cell_length_a 16.533(3)
_cell_length_b 5.8462(9)
_cell_length_c 14.439(3)
_cell_measurement_reflns_used 2780
_cell_measurement_temperature 296.15
_cell_measurement_theta_max 30.24
_cell_measurement_theta_min 2.52
_cell_volume 1362.8(4)
_computing_cell_refinement 'SAINT V8.38A (Bruker, 2018)'
_computing_data_reduction 'SAINT V8.38A (Bruker, 2018)'
_computing_molecular_graphics 'Olex2 1.5 (Dolomanov et al., 2009)'
_computing_publication_material 'Olex2 1.5 (Dolomanov et al., 2009)'
_computing_structure_refinement 'XL  (Sheldrick, 2008)'
_diffrn_ambient_temperature 296.15
_diffrn_measured_fraction_theta_full 0.997
_diffrn_measured_fraction_theta_max 0.988
_diffrn_measurement_device_type 'Bruker APEX-II CCD'
_diffrn_measurement_method '\f and \w scans'
_diffrn_radiation_type MoK\a
_diffrn_radiation_wavelength 0.71073
_diffrn_reflns_av_R_equivalents 0.0453
_diffrn_reflns_av_unetI/netI 0.0635
_diffrn_reflns_Laue_measured_fraction_full 0.997
_diffrn_reflns_Laue_measured_fraction_max 0.988
_diffrn_reflns_limit_h_max 22
_diffrn_reflns_limit_h_min -23
_diffrn_reflns_limit_k_max 8
_diffrn_reflns_limit_k_min -8
_diffrn_reflns_limit_l_max 20
_diffrn_reflns_limit_l_min -12
_diffrn_reflns_number 11071
_diffrn_reflns_point_group_measured_fraction_full 0.997
_diffrn_reflns_point_group_measured_fraction_max 0.988
_diffrn_reflns_theta_full 25.242
_diffrn_reflns_theta_max 30.547
_diffrn_reflns_theta_min 2.523
_diffrn_source_current 30.0
_diffrn_source_power 1.5
_diffrn_source_voltage 50.0
_diffrn_standards_number 0
_exptl_absorpt_coefficient_mu 0.088
_exptl_absorpt_correction_T_max 0.7461
_exptl_absorpt_correction_T_min 0.6066
_exptl_absorpt_correction_type multi-scan
_exptl_absorpt_process_details
;
SADABS-2016/2 (Bruker,2016/2) was used for absorption correction.
wR2(int) was 0.0923 before and 0.0562 after correction.
The Ratio of minimum to maximum transmission is 0.8130.
The \l/2 correction factor is Not present.
;
_exptl_crystal_colour yellow
_exptl_crystal_density_diffrn 1.352
_exptl_crystal_description prizm
_exptl_crystal_F_000 584
_exptl_crystal_size_max 0.25
_exptl_crystal_size_mid 0.23
_exptl_crystal_size_min 0.22
_refine_diff_density_max 0.308
_refine_diff_density_min -0.252
_refine_diff_density_rms 0.055
_refine_ls_extinction_method none
_refine_ls_goodness_of_fit_ref 1.024
_refine_ls_hydrogen_treatment constr
_refine_ls_matrix_type full
_refine_ls_number_parameters 191
_refine_ls_number_reflns 4124
_refine_ls_number_restraints 0
_refine_ls_restrained_S_all 1.024
_refine_ls_R_factor_all 0.1034
_refine_ls_R_factor_gt 0.0610
_refine_ls_shift/su_max 0.000
_refine_ls_shift/su_mean 0.000
_refine_ls_structure_factor_coef Fsqd
_refine_ls_weighting_details 'w=1/[\s^2^(Fo^2^)+(0.0520P)^2^+0.5416P] where P=(Fo^2^+2Fc^2^)/3'
_refine_ls_weighting_scheme calc
_refine_ls_wR_factor_gt 0.1270
_refine_ls_wR_factor_ref 0.1505
_reflns_Friedel_coverage 0.000
_reflns_number_gt 2682
_reflns_number_total 4124
_reflns_threshold_expression 'I > 2\s(I)'
_cod_data_source_file d5ce00191a1.cif
_cod_data_source_block a_a
_cod_depositor_comments 'Adding full bibliography for 7250274--7250275.cif.'
_cod_database_code 7250274
_shelx_shelxl_version_number 2014/7
_shelx_space_group_comment
;
The symmetry employed for this shelxl refinement is uniquely defined
by the following loop, which should always be used as a source of
symmetry information in preference to the above space-group names.
They are only intended as comments.
;
_shelx_estimated_absorpt_t_max 0.981
_shelx_estimated_absorpt_t_min 0.978
_olex2_refinement_description
;
1. Fixed Uiso
 At 1.2 times of:
  All C(H) groups, All O(H) groups
 At 1.5 times of:
  All C(H,H,H) groups
2.a Riding coordinates:
 O1(H1)
2.b Aromatic/amide H refined with riding coordinates:
 C1(H1A), C5(H5), C6(H6), C7(H7), C9(H9), C10(H10), C11(H11), C13(H13),
 C14(H14), C15(H15), C16(H16)
2.c Idealised Me refined as rotating group:
 C18(H18A,H18B,H18C)
;
_olex2_submission_special_instructions 'No special instructions were received'

loop_
_space_group_symop_operation_xyz
'x, y, z'
'-x, y+1/2, -z+1/2'
'-x, -y, -z'
'x, -y-1/2, z-1/2'

loop_
_atom_site_label
_atom_site_type_symbol
_atom_site_fract_x
_atom_site_fract_y
_atom_site_fract_z
_atom_site_U_iso_or_equiv
_atom_site_adp_type
_atom_site_occupancy
_atom_site_site_symmetry_order
_atom_site_calc_flag
_atom_site_refinement_flags_posn
_atom_site_refinement_flags_adp
_atom_site_refinement_flags_occupancy
_atom_site_disorder_assembly
_atom_site_disorder_group
O1 O 0.20075(8) 0.4087(2) 0.81117(8) 0.0328(3) Uani 1 1 d . . . . .
H1 H 0.2266 0.5154 0.7735 0.039 Uiso 1 1 d R U . . .
O2 O 0.11559(8) 0.0794(2) 0.86996(9) 0.0349(3) Uani 1 1 d . . . . .
N1 N 0.25373(8) 0.6012(2) 0.67581(10) 0.0230(3) Uani 1 1 d . . . . .
C1 C 0.21575(10) 0.4493(3) 0.61813(12) 0.0236(4) Uani 1 1 d . . . . .
H1A H 0.2201 0.4524 0.5550 0.028 Uiso 1 1 calc R U . . .
C2 C 0.16624(10) 0.2732(3) 0.64993(11) 0.0219(3) Uani 1 1 d . . . . .
C3 C 0.16175(10) 0.2586(3) 0.74580(11) 0.0234(3) Uani 1 1 d . . . . .
C4 C 0.11496(10) 0.0822(3) 0.77499(12) 0.0252(4) Uani 1 1 d . . . . .
C5 C 0.07185(11) -0.0685(3) 0.70917(12) 0.0270(4) Uani 1 1 d . . . . .
H5 H 0.0406 -0.1840 0.7286 0.032 Uiso 1 1 calc R U . . .
C6 C 0.07457(11) -0.0497(3) 0.61358(12) 0.0275(4) Uani 1 1 d . . . . .
H6 H 0.0443 -0.1507 0.5696 0.033 Uiso 1 1 calc R U . . .
C7 C 0.12166(10) 0.1170(3) 0.58430(12) 0.0253(4) Uani 1 1 d . . . . .
H7 H 0.1241 0.1269 0.5207 0.030 Uiso 1 1 calc R U . . .
C8 C 0.29872(10) 0.7830(3) 0.64615(11) 0.0226(3) Uani 1 1 d . . . . .
C9 C 0.29229(11) 0.8455(3) 0.55299(12) 0.0282(4) Uani 1 1 d . . . . .
H9 H 0.2598 0.7585 0.5051 0.034 Uiso 1 1 calc R U . . .
C10 C 0.33397(11) 1.0383(3) 0.52904(13) 0.0306(4) Uani 1 1 d . . . . .
H10 H 0.3297 1.0762 0.4656 0.037 Uiso 1 1 calc R U . . .
C11 C 0.38071(11) 1.1706(3) 0.59833(13) 0.0289(4) Uani 1 1 d . . . . .
H11 H 0.4075 1.2993 0.5817 0.035 Uiso 1 1 calc R U . . .
C12 C 0.38886(10) 1.1141(3) 0.69519(12) 0.0235(4) Uani 1 1 d . . . . .
C13 C 0.43577(10) 1.2515(3) 0.76816(13) 0.0286(4) Uani 1 1 d . . . . .
H13 H 0.4606 1.3844 0.7524 0.034 Uiso 1 1 calc R U . . .
C14 C 0.44508(11) 1.1924(3) 0.86107(13) 0.0314(4) Uani 1 1 d . . . . .
H14 H 0.4760 1.2847 0.9082 0.038 Uiso 1 1 calc R U . . .
C15 C 0.40793(11) 0.9918(3) 0.88566(13) 0.0309(4) Uani 1 1 d . . . . .
H15 H 0.4157 0.9498 0.9491 0.037 Uiso 1 1 calc R U . . .
C16 C 0.36049(11) 0.8578(3) 0.81735(12) 0.0272(4) Uani 1 1 d . . . . .
H16 H 0.3354 0.7273 0.8350 0.033 Uiso 1 1 calc R U . . .
C17 C 0.34903(10) 0.9151(3) 0.72005(12) 0.0220(3) Uani 1 1 d . . . . .
C18 C 0.06861(13) -0.0976(4) 0.90118(14) 0.0381(5) Uani 1 1 d . . . . .
H18A H 0.0118 -0.0858 0.8682 0.057 Uiso 1 1 calc R U . . .
H18B H 0.0722 -0.0826 0.9682 0.057 Uiso 1 1 calc R U . . .
H18C H 0.0902 -0.2437 0.8882 0.057 Uiso 1 1 calc R U . . .

loop_
_atom_site_aniso_label
_atom_site_aniso_U_11
_atom_site_aniso_U_22
_atom_site_aniso_U_33
_atom_site_aniso_U_23
_atom_site_aniso_U_13
_atom_site_aniso_U_12
O1 0.0380(7) 0.0374(7) 0.0214(6) -0.0032(5) 0.0026(5) -0.0175(6)
O2 0.0381(7) 0.0442(8) 0.0219(6) 0.0015(5) 0.0055(5) -0.0182(6)
N1 0.0203(7) 0.0255(7) 0.0225(7) 0.0009(6) 0.0033(5) -0.0011(6)
C1 0.0202(8) 0.0281(9) 0.0222(8) 0.0003(6) 0.0042(6) 0.0018(7)
C2 0.0176(7) 0.0242(8) 0.0229(8) -0.0020(6) 0.0019(6) 0.0011(6)
C3 0.0212(8) 0.0255(9) 0.0218(8) -0.0029(6) 0.0010(6) -0.0026(7)
C4 0.0235(8) 0.0298(9) 0.0217(8) 0.0008(7) 0.0035(6) -0.0013(7)
C5 0.0241(8) 0.0249(9) 0.0315(9) 0.0002(7) 0.0049(7) -0.0027(7)
C6 0.0266(9) 0.0269(9) 0.0275(9) -0.0064(7) 0.0024(7) -0.0020(7)
C7 0.0252(8) 0.0283(9) 0.0217(8) -0.0024(7) 0.0032(6) 0.0024(7)
C8 0.0190(7) 0.0243(8) 0.0241(8) 0.0007(6) 0.0039(6) 0.0005(7)
C9 0.0267(9) 0.0342(10) 0.0229(8) -0.0003(7) 0.0036(7) -0.0032(7)
C10 0.0315(9) 0.0361(10) 0.0243(9) 0.0052(7) 0.0062(7) -0.0006(8)
C11 0.0269(9) 0.0289(9) 0.0314(9) 0.0076(7) 0.0073(7) -0.0009(7)
C12 0.0180(8) 0.0233(8) 0.0289(9) 0.0009(7) 0.0046(6) 0.0030(6)
C13 0.0231(8) 0.0237(9) 0.0383(10) -0.0024(7) 0.0051(7) -0.0017(7)
C14 0.0292(9) 0.0324(10) 0.0303(9) -0.0077(8) 0.0011(7) -0.0020(8)
C15 0.0342(10) 0.0341(10) 0.0232(9) -0.0029(7) 0.0038(7) -0.0013(8)
C16 0.0281(9) 0.0283(9) 0.0250(8) 0.0011(7) 0.0052(7) -0.0018(7)
C17 0.0179(7) 0.0235(8) 0.0244(8) -0.0011(6) 0.0040(6) 0.0030(6)
C18 0.0402(11) 0.0449(12) 0.0289(10) 0.0070(8) 0.0071(8) -0.0146(9)

loop_
_atom_type_symbol
_atom_type_description
_atom_type_scat_dispersion_real
_atom_type_scat_dispersion_imag
_atom_type_scat_source
C C 0.0033 0.0016 'International Tables Vol C Tables 4.2.6.8 and 6.1.1.4'
H H 0.0000 0.0000 'International Tables Vol C Tables 4.2.6.8 and 6.1.1.4'
N N 0.0061 0.0033 'International Tables Vol C Tables 4.2.6.8 and 6.1.1.4'
O O 0.0106 0.0060 'International Tables Vol C Tables 4.2.6.8 and 6.1.1.4'

loop_
_geom_angle_atom_site_label_1
_geom_angle_atom_site_label_2
_geom_angle_atom_site_label_3
_geom_angle
_geom_angle_site_symmetry_1
_geom_angle_site_symmetry_3
_geom_angle_publ_flag
C3 O1 H1 103.0 . . ?
C4 O2 C18 116.05(14) . . ?
C1 N1 C8 122.55(15) . . ?
N1 C1 H1A 119.5 . . ?
N1 C1 C2 121.05(15) . . ?
C2 C1 H1A 119.5 . . ?
C3 C2 C1 120.56(14) . . ?
C7 C2 C1 119.85(15) . . ?
C7 C2 C3 119.59(15) . . ?
O1 C3 C2 122.14(15) . . ?
O1 C3 C4 118.59(15) . . ?
C2 C3 C4 119.28(15) . . ?
O2 C4 C3 115.04(14) . . ?
O2 C4 C5 125.06(16) . . ?
C5 C4 C3 119.89(16) . . ?
C4 C5 H5 119.7 . . ?
C4 C5 C6 120.69(16) . . ?
C6 C5 H5 119.7 . . ?
C5 C6 H6 119.9 . . ?
C7 C6 C5 120.19(16) . . ?
C7 C6 H6 119.9 . . ?
C2 C7 H7 119.8 . . ?
C6 C7 C2 120.31(16) . . ?
C6 C7 H7 119.8 . . ?
N1 C8 C17 116.03(14) . . ?
C9 C8 N1 124.08(15) . . ?
C9 C8 C17 119.75(15) . . ?
C8 C9 H9 119.5 . . ?
C8 C9 C10 121.06(16) . . ?
C10 C9 H9 119.5 . . ?
C9 C10 H10 119.8 . . ?
C11 C10 C9 120.35(17) . . ?
C11 C10 H10 119.8 . . ?
C10 C11 H11 119.7 . . ?
C10 C11 C12 120.67(16) . . ?
C12 C11 H11 119.7 . . ?
C11 C12 C13 121.53(16) . . ?
C11 C12 C17 119.39(15) . . ?
C13 C12 C17 119.08(16) . . ?
C12 C13 H13 119.4 . . ?
C14 C13 C12 121.11(17) . . ?
C14 C13 H13 119.4 . . ?
C13 C14 H14 120.1 . . ?
C13 C14 C15 119.89(16) . . ?
C15 C14 H14 120.1 . . ?
C14 C15 H15 119.7 . . ?
C16 C15 C14 120.69(17) . . ?
C16 C15 H15 119.7 . . ?
C15 C16 H16 119.6 . . ?
C15 C16 C17 120.88(17) . . ?
C17 C16 H16 119.6 . . ?
C12 C17 C8 118.71(15) . . ?
C16 C17 C8 122.98(15) . . ?
C16 C17 C12 118.30(15) . . ?
O2 C18 H18A 109.5 . . ?
O2 C18 H18B 109.5 . . ?
O2 C18 H18C 109.5 . . ?
H18A C18 H18B 109.5 . . ?
H18A C18 H18C 109.5 . . ?
H18B C18 H18C 109.5 . . ?

loop_
_geom_bond_atom_site_label_1
_geom_bond_atom_site_label_2
_geom_bond_distance
_geom_bond_site_symmetry_2
_geom_bond_publ_flag
O1 H1 0.9830 . ?
O1 C3 1.3470(19) . ?
O2 C4 1.369(2) . ?
O2 C18 1.424(2) . ?
N1 C1 1.285(2) . ?
N1 C8 1.416(2) . ?
C1 H1A 0.9300 . ?
C1 C2 1.450(2) . ?
C2 C3 1.405(2) . ?
C2 C7 1.405(2) . ?
C3 C4 1.407(2) . ?
C4 C5 1.377(2) . ?
C5 H5 0.9300 . ?
C5 C6 1.395(2) . ?
C6 H6 0.9300 . ?
C6 C7 1.370(2) . ?
C7 H7 0.9300 . ?
C8 C9 1.376(2) . ?
C8 C17 1.430(2) . ?
C9 H9 0.9300 . ?
C9 C10 1.403(2) . ?
C10 H10 0.9300 . ?
C10 C11 1.365(3) . ?
C11 H11 0.9300 . ?
C11 C12 1.415(2) . ?
C12 C13 1.416(2) . ?
C12 C17 1.420(2) . ?
C13 H13 0.9300 . ?
C13 C14 1.361(3) . ?
C14 H14 0.9300 . ?
C14 C15 1.404(3) . ?
C15 H15 0.9300 . ?
C15 C16 1.367(2) . ?
C16 H16 0.9300 . ?
C16 C17 1.417(2) . ?
C18 H18A 0.9600 . ?
C18 H18B 0.9600 . ?
C18 H18C 0.9600 . ?

loop_
_geom_torsion_atom_site_label_1
_geom_torsion_atom_site_label_2
_geom_torsion_atom_site_label_3
_geom_torsion_atom_site_label_4
_geom_torsion
_geom_torsion_site_symmetry_1
_geom_torsion_site_symmetry_2
_geom_torsion_site_symmetry_3
_geom_torsion_site_symmetry_4
_geom_torsion_publ_flag
O1 C3 C4 O2 -1.4(2) . . . . ?
O1 C3 C4 C5 177.53(16) . . . . ?
O2 C4 C5 C6 179.34(16) . . . . ?
N1 C1 C2 C3 -2.9(2) . . . . ?
N1 C1 C2 C7 176.45(15) . . . . ?
N1 C8 C9 C10 175.10(16) . . . . ?
N1 C8 C17 C12 -173.51(14) . . . . ?
N1 C8 C17 C16 5.9(2) . . . . ?
C1 N1 C8 C9 14.6(3) . . . . ?
C1 N1 C8 C17 -169.74(15) . . . . ?
C1 C2 C3 O1 1.8(2) . . . . ?
C1 C2 C3 C4 -178.35(15) . . . . ?
C1 C2 C7 C6 -179.87(15) . . . . ?
C2 C3 C4 O2 178.78(15) . . . . ?
C2 C3 C4 C5 -2.3(2) . . . . ?
C3 C2 C7 C6 -0.5(2) . . . . ?
C3 C4 C5 C6 0.6(3) . . . . ?
C4 C5 C6 C7 1.2(3) . . . . ?
C5 C6 C7 C2 -1.3(3) . . . . ?
C7 C2 C3 O1 -177.55(15) . . . . ?
C7 C2 C3 C4 2.3(2) . . . . ?
C8 N1 C1 C2 -176.36(14) . . . . ?
C8 C9 C10 C11 -1.2(3) . . . . ?
C9 C8 C17 C12 2.4(2) . . . . ?
C9 C8 C17 C16 -178.21(16) . . . . ?
C9 C10 C11 C12 0.9(3) . . . . ?
C10 C11 C12 C13 -178.78(16) . . . . ?
C10 C11 C12 C17 1.1(3) . . . . ?
C11 C12 C13 C14 -178.23(17) . . . . ?
C11 C12 C17 C8 -2.7(2) . . . . ?
C11 C12 C17 C16 177.85(15) . . . . ?
C12 C13 C14 C15 0.1(3) . . . . ?
C13 C12 C17 C8 177.19(15) . . . . ?
C13 C12 C17 C16 -2.2(2) . . . . ?
C13 C14 C15 C16 -1.8(3) . . . . ?
C14 C15 C16 C17 1.3(3) . . . . ?
C15 C16 C17 C8 -178.74(16) . . . . ?
C15 C16 C17 C12 0.7(3) . . . . ?
C17 C8 C9 C10 -0.4(3) . . . . ?
C17 C12 C13 C14 1.9(3) . . . . ?
C18 O2 C4 C3 179.97(16) . . . . ?
C18 O2 C4 C5 1.1(3) . . . . ?
